data_7704888
loop_
_publ_author_name
'Hock, Andreas'
'Werner, Luis'
'Luz, Christian'
'Radius, Udo'

_publ_section_title
;
 N-Heterocyclic carbene and cyclic (alkyl)(amino)carbene adducts of
 gallium hydrides, gallium chlorides and gallium hydrochlorides.
;
_journal_issue 32
_journal_name_full 'Dalton transactions (Cambridge, England : 2003)'
_journal_page_first 11108
_journal_page_last 11119
_journal_paper_doi 10.1039/d0dt02070b
_journal_volume 49
_journal_year 2020
_chemical_formula_moiety 'C20 H32.50 Ga0.50 N'
_chemical_formula_sum 'C20 H32.5 Ga0.5 N'
_chemical_formula_weight 321.83
_space_group_crystal_system orthorhombic
_space_group_IT_number 60
_space_group_name_Hall '-P 2n 2ab'
_space_group_name_H-M_alt 'P b c n'
_atom_sites_solution_hydrogens mixed
_audit_creation_method SHELXL-2018/3
_audit_update_record
;
2020-06-08 deposited with the CCDC.	2020-07-20 downloaded from the CCDC.
;
_cell_angle_alpha 90
_cell_angle_beta 90
_cell_angle_gamma 90
_cell_formula_units_Z 8
_cell_length_a 12.56810(10)
_cell_length_b 12.39160(10)
_cell_length_c 23.3708(2)
_cell_measurement_reflns_used 39703
_cell_measurement_temperature 100(2)
_cell_measurement_theta_max 76.9490
_cell_measurement_theta_min 3.8030
_cell_volume 3639.74(5)
_computing_cell_refinement 'CrysAlisPro 1.171.40.57a (Rigaku OD, 2019)'
_computing_data_collection 'CrysAlisPro 1.171.40.57a (Rigaku OD, 2019)'
_computing_data_reduction 'CrysAlisPro 1.171.40.57a (Rigaku OD, 2019)'
_computing_structure_refinement 'SHELXL-2018/3 (Sheldrick, 2018)'
_computing_structure_solution 'SHELXT 2014/5 (Sheldrick, 2014)'
_diffrn_ambient_temperature 100(2)
_diffrn_detector_area_resol_mean 10.0000
_diffrn_measured_fraction_theta_full 1.000
_diffrn_measured_fraction_theta_max 0.998
_diffrn_measurement_device_type 'XtaLAB Synergy, Dualflex, HyPix'
_diffrn_measurement_method '\f and \w scans'
_diffrn_radiation_type CuK\a
_diffrn_radiation_wavelength 1.54184
_diffrn_reflns_av_R_equivalents 0.0453
_diffrn_reflns_av_unetI/netI 0.0164
_diffrn_reflns_Laue_measured_fraction_full 1.000
_diffrn_reflns_Laue_measured_fraction_max 0.998
_diffrn_reflns_limit_h_max 15
_diffrn_reflns_limit_h_min -15
_diffrn_reflns_limit_k_max 15
_diffrn_reflns_limit_k_min -11
_diffrn_reflns_limit_l_max 29
_diffrn_reflns_limit_l_min -29
_diffrn_reflns_number 70565
_diffrn_reflns_point_group_measured_fraction_full 1.000
_diffrn_reflns_point_group_measured_fraction_max 0.998
_diffrn_reflns_theta_full 67.684
_diffrn_reflns_theta_max 77.456
_diffrn_reflns_theta_min 3.783
_diffrn_source 'micro-focus sealed X-ray tube'
_exptl_absorpt_coefficient_mu 1.228
_exptl_absorpt_correction_T_max 1.00000
_exptl_absorpt_correction_T_min 0.68194
_exptl_absorpt_correction_type multi-scan
_exptl_absorpt_process_details
'CrysAlisPro 1.171.40.57a (Rigaku Oxford Diffraction, 2019) Empirical absorption correction using spherical harmonics,implemented in SCALE3 ABSPACK scaling algorithm.'
_exptl_crystal_colour colourless
_exptl_crystal_density_diffrn 1.175
_exptl_crystal_description block
_exptl_crystal_F_000 1400
_exptl_crystal_size_max 0.234
_exptl_crystal_size_mid 0.172
_exptl_crystal_size_min 0.126
_refine_diff_density_max 0.699
_refine_diff_density_min -0.394
_refine_diff_density_rms 0.054
_refine_ls_extinction_method none
_refine_ls_goodness_of_fit_ref 1.055
_refine_ls_hydrogen_treatment mixed
_refine_ls_matrix_type full
_refine_ls_number_parameters 225
_refine_ls_number_reflns 3861
_refine_ls_number_restraints 13
_refine_ls_restrained_S_all 1.054
_refine_ls_R_factor_all 0.0370
_refine_ls_R_factor_gt 0.0357
_refine_ls_shift/su_max 0.000
_refine_ls_shift/su_mean 0.000
_refine_ls_structure_factor_coef Fsqd
_refine_ls_weighting_details 'w=1/[\s^2^(Fo^2^)+(0.0548P)^2^+2.0731P] where P=(Fo^2^+2Fc^2^)/3'
_refine_ls_weighting_scheme calc
_refine_ls_wR_factor_gt 0.0964
_refine_ls_wR_factor_ref 0.0976
_reflns_Friedel_coverage 0.000
_reflns_number_gt 3656
_reflns_number_total 3861
_reflns_threshold_expression 'I > 2\s(I)'
_cod_data_source_file d0dt02070b2.cif
_cod_data_source_block compound_8
_cod_depositor_comments 'Adding full bibliography for 7704887--7704897.cif.'
_cod_original_formula_sum 'C20 H32.50 Ga0.50 N'
_cod_database_code 7704888
_shelx_shelxl_version_number 2018/3
_shelx_space_group_comment
;
The symmetry employed for this shelxl refinement is uniquely defined
by the following loop, which should always be used as a source of
symmetry information in preference to the above space-group names.
They are only intended as comments.
;

loop_
_space_group_symop_operation_xyz
'x, y, z'
'-x+1/2, -y+1/2, z+1/2'
'-x, y, -z+1/2'
'x+1/2, -y+1/2, -z'
'-x, -y, -z'
'x-1/2, y-1/2, -z-1/2'
'x, -y, z-1/2'
'-x-1/2, y-1/2, z'

loop_
_atom_site_label
_atom_site_type_symbol
_atom_site_fract_x
_atom_site_fract_y
_atom_site_fract_z
_atom_site_U_iso_or_equiv
_atom_site_adp_type
_atom_site_occupancy
_atom_site_site_symmetry_order
_atom_site_calc_flag
_atom_site_refinement_flags_posn
_atom_site_refinement_flags_adp
_atom_site_refinement_flags_occupancy
_atom_site_disorder_assembly
_atom_site_disorder_group
Ga1 Ga 0.500000 0.33801(2) 0.750000 0.01689(11) Uani 0.9553(11) 2 d DS TU P A 1
H1A H 0.500000 0.225(2) 0.750000 0.025(7) Uiso 0.9553(11) 2 d DS . P A 1
C1 C 0.61176(11) 0.40694(11) 0.70056(6) 0.0170(3) Uani 0.9553(11) 1 d . U P A 1
H21 H 0.6057(13) 0.4853(14) 0.7041(7) 0.016(4) Uiso 0.9553(11) 1 d . . P A 1
Ga11 Ga 0.500000 0.4079(6) 0.750000 0.0186(13) Uani 0.0447(11) 2 d DS TU P A 2
H1B H 0.500000 0.521(3) 0.750000 0.022 Uiso 0.0447(11) 2 d DS U P A 2
C11 C 0.604(2) 0.342(3) 0.7017(13) 0.0185(17) Uani 0.0447(11) 1 d . U P A 2
H12B H 0.597183 0.261422 0.705575 0.022 Uiso 0.0447(11) 1 calc R U P A 2
N8 N 0.59800(9) 0.36922(9) 0.64134(5) 0.0163(2) Uani 1 1 d . . . . .
C2 C 0.49381(10) 0.37326(11) 0.61591(6) 0.0162(3) Uani 1 1 d . . . . .
C7 C 0.44219(11) 0.27509(11) 0.60138(5) 0.0187(3) Uani 1 1 d . . . . .
C3 C 0.43927(10) 0.47235(10) 0.60704(5) 0.0177(3) Uani 1 1 d . . . . .
C6 C 0.33879(11) 0.27833(11) 0.57916(6) 0.0223(3) Uani 1 1 d . . . . .
H6 H 0.304374 0.212607 0.569394 0.027 Uiso 1 1 calc R U . . .
C9 C 0.69887(10) 0.38124(11) 0.60761(6) 0.0184(3) Uani 1 1 d . . . . .
C4 C 0.33616(11) 0.47030(11) 0.58489(6) 0.0208(3) Uani 1 1 d . . . . .
H4 H 0.299696 0.536566 0.579138 0.025 Uiso 1 1 calc R U . . .
C19 C 0.48398(13) 0.65898(12) 0.56918(8) 0.0272(3) Uani 1 1 d . . . . .
H19A H 0.519611 0.624174 0.536770 0.041 Uiso 1 1 calc R U . . .
H19B H 0.521038 0.726178 0.578761 0.041 Uiso 1 1 calc R U . . .
H19C H 0.410071 0.675092 0.558906 0.041 Uiso 1 1 calc R U . . .
C17 C 0.48589(11) 0.58308(11) 0.62099(6) 0.0201(3) Uani 1 1 d . . . . .
H17 H 0.561784 0.572690 0.632601 0.024 Uiso 1 1 calc R U . . .
C13 C 0.72719(12) 0.27721(12) 0.57597(7) 0.0264(3) Uani 1 1 d . . . . .
H13A H 0.733131 0.217851 0.603491 0.040 Uiso 1 1 calc R U . . .
H13B H 0.795222 0.286533 0.556079 0.040 Uiso 1 1 calc R U . . .
H13C H 0.671392 0.260543 0.548045 0.040 Uiso 1 1 calc R U . . .
C10 C 0.77972(11) 0.40758(12) 0.65528(6) 0.0230(3) Uani 1 1 d . . . . .
H10A H 0.796722 0.485587 0.655105 0.028 Uiso 1 1 calc R U . . .
H10B H 0.846405 0.366614 0.649218 0.028 Uiso 1 1 calc R U . . .
C5 C 0.28547(11) 0.37477(12) 0.57107(6) 0.0236(3) Uani 1 1 d . . . . .
H5 H 0.215096 0.375356 0.556245 0.028 Uiso 1 1 calc R U . . .
C15 C 0.69599(12) 0.47074(12) 0.56248(6) 0.0253(3) Uani 1 1 d . . . . .
H15A H 0.635496 0.459007 0.536766 0.038 Uiso 1 1 calc R U . . .
H15B H 0.762220 0.469650 0.540359 0.038 Uiso 1 1 calc R U . . .
H15C H 0.688405 0.540868 0.581437 0.038 Uiso 1 1 calc R U . . .
C23 C 0.72844(11) 0.37541(11) 0.71287(6) 0.0200(3) Uani 1 1 d . . . . .
C20 C 0.49360(10) 0.16462(11) 0.60754(7) 0.0208(3) Uani 1 1 d . . . . .
H20 H 0.566357 0.174804 0.624008 0.025 Uiso 1 1 calc R U . . .
C16 C 0.74202(12) 0.25483(13) 0.72501(6) 0.0268(3) Uani 1 1 d . . . . .
H16A H 0.718779 0.239156 0.764163 0.040 Uiso 1 1 calc R U . . .
H16B H 0.817072 0.234983 0.720689 0.040 Uiso 1 1 calc R U . . .
H16C H 0.698913 0.213150 0.697946 0.040 Uiso 1 1 calc R U . . .
C18 C 0.42667(13) 0.63539(12) 0.67143(7) 0.0275(3) Uani 1 1 d . . . . .
H18A H 0.352450 0.648532 0.660622 0.041 Uiso 1 1 calc R U . . .
H18B H 0.460843 0.704014 0.681255 0.041 Uiso 1 1 calc R U . . .
H18C H 0.428960 0.586959 0.704556 0.041 Uiso 1 1 calc R U . . .
C22 C 0.43141(12) 0.08906(12) 0.64714(7) 0.0281(3) Uani 1 1 d . . . . .
H22A H 0.425051 0.122078 0.685092 0.042 Uiso 1 1 calc R U . . .
H22B H 0.469095 0.020098 0.650390 0.042 Uiso 1 1 calc R U . . .
H22C H 0.360266 0.076643 0.631288 0.042 Uiso 1 1 calc R U . . .
C21 C 0.50531(12) 0.10948(14) 0.54884(8) 0.0295(4) Uani 1 1 d . . . . .
H21A H 0.434657 0.092371 0.533591 0.044 Uiso 1 1 calc R U . . .
H21B H 0.546486 0.042807 0.553128 0.044 Uiso 1 1 calc R U . . .
H21C H 0.542244 0.158161 0.522423 0.044 Uiso 1 1 calc R U . . .
C14 C 0.77608(13) 0.44018(14) 0.76213(7) 0.0295(3) Uani 1 1 d . . . . .
H14A H 0.768007 0.517463 0.754346 0.044 Uiso 1 1 calc R U . . .
H14B H 0.851791 0.422705 0.765944 0.044 Uiso 1 1 calc R U . . .
H14C H 0.739025 0.421991 0.797746 0.044 Uiso 1 1 calc R U . . .

loop_
_atom_site_aniso_label
_atom_site_aniso_U_11
_atom_site_aniso_U_22
_atom_site_aniso_U_33
_atom_site_aniso_U_23
_atom_site_aniso_U_13
_atom_site_aniso_U_12
Ga1 0.01687(16) 0.0192(2) 0.01459(15) 0.000 0.00083(8) 0.000
C1 0.0175(6) 0.0178(7) 0.0158(6) -0.0005(5) -0.0002(5) 0.0003(5)
Ga11 0.021(2) 0.017(3) 0.018(2) 0.000 -0.0011(16) 0.000
C11 0.019(3) 0.019(3) 0.017(3) 0.001(3) -0.002(3) 0.000(3)
N8 0.0139(5) 0.0205(5) 0.0144(5) -0.0010(4) 0.0010(4) -0.0004(4)
C2 0.0156(6) 0.0198(7) 0.0132(6) 0.0002(5) 0.0009(4) -0.0006(4)
C7 0.0184(6) 0.0218(6) 0.0159(6) -0.0004(5) 0.0010(5) -0.0012(5)
C3 0.0180(6) 0.0205(6) 0.0147(6) 0.0009(5) 0.0014(5) -0.0001(5)
C6 0.0201(7) 0.0243(7) 0.0225(6) -0.0013(5) -0.0027(5) -0.0049(5)
C9 0.0145(6) 0.0213(6) 0.0192(6) -0.0005(5) 0.0018(5) -0.0007(5)
C4 0.0190(6) 0.0241(7) 0.0192(6) 0.0024(5) 0.0003(5) 0.0031(5)
C19 0.0275(7) 0.0239(7) 0.0302(9) 0.0073(6) -0.0028(6) -0.0013(6)
C17 0.0195(6) 0.0192(7) 0.0215(7) 0.0008(5) -0.0004(5) 0.0018(5)
C13 0.0237(7) 0.0276(7) 0.0278(7) -0.0053(6) 0.0075(6) 0.0000(6)
C10 0.0180(6) 0.0285(7) 0.0224(7) -0.0006(5) -0.0006(5) -0.0013(5)
C5 0.0174(6) 0.0308(8) 0.0226(7) 0.0017(6) -0.0032(5) -0.0016(5)
C15 0.0225(7) 0.0292(7) 0.0240(7) 0.0046(6) 0.0061(5) -0.0007(5)
C23 0.0161(6) 0.0255(7) 0.0183(6) -0.0001(5) -0.0014(5) 0.0004(5)
C20 0.0198(7) 0.0188(7) 0.0237(8) -0.0025(5) -0.0013(5) -0.0024(5)
C16 0.0243(7) 0.0289(7) 0.0272(7) 0.0037(6) -0.0012(6) 0.0044(6)
C18 0.0274(8) 0.0253(7) 0.0297(7) -0.0062(6) 0.0010(6) 0.0025(6)
C22 0.0264(7) 0.0233(7) 0.0346(8) 0.0041(6) -0.0013(6) -0.0042(6)
C21 0.0312(8) 0.0276(8) 0.0296(8) -0.0104(7) -0.0011(6) -0.0003(6)
C14 0.0252(8) 0.0384(9) 0.0248(7) -0.0044(6) -0.0056(6) -0.0012(6)

loop_
_atom_type_symbol
_atom_type_description
_atom_type_scat_dispersion_real
_atom_type_scat_dispersion_imag
_atom_type_scat_source
C C 0.0181 0.0091 'International Tables Vol C Tables 4.2.6.8 and 6.1.1.4'
H H 0.0000 0.0000 'International Tables Vol C Tables 4.2.6.8 and 6.1.1.4'
Ga Ga -1.2846 0.7763 'International Tables Vol C Tables 4.2.6.8 and 6.1.1.4'
N N 0.0311 0.0180 'International Tables Vol C Tables 4.2.6.8 and 6.1.1.4'

loop_
_geom_angle_atom_site_label_1
_geom_angle_atom_site_label_2
_geom_angle_atom_site_label_3
_geom_angle
_geom_angle_site_symmetry_1
_geom_angle_site_symmetry_3
_geom_angle_publ_flag
C1 Ga1 C1 129.69(8) 3_656 . ?
C1 Ga1 H1A 115.16(4) 3_656 . ?
C1 Ga1 H1A 115.16(4) . . ?
N8 C1 C23 101.92(10) . . ?
N8 C1 Ga1 108.89(9) . . ?
C23 C1 Ga1 116.68(9) . . ?
N8 C1 H21 112.7(10) . . ?
C23 C1 H21 108.0(10) . . ?
Ga1 C1 H21 108.6(10) . . ?
C11 Ga11 C11 129(2) . 3_656 ?
C11 Ga11 H1B 115.5(11) . . ?
C11 Ga11 H1B 115.5(11) 3_656 . ?
N8 C11 C23 98.1(18) . . ?
N8 C11 Ga11 116.0(19) . . ?
C23 C11 Ga11 116.6(18) . . ?
N8 C11 H12B 108.5 . . ?
C23 C11 H12B 108.5 . . ?
Ga11 C11 H12B 108.5 . . ?
C2 N8 C11 117.0(12) . . ?
C2 N8 C1 118.98(10) . . ?
C2 N8 C9 123.27(10) . . ?
C11 N8 C9 119.4(12) . . ?
C1 N8 C9 111.31(10) . . ?
C7 C2 C3 119.00(12) . . ?
C7 C2 N8 119.00(12) . . ?
C3 C2 N8 121.95(12) . . ?
C6 C7 C2 119.23(12) . . ?
C6 C7 C20 117.09(12) . . ?
C2 C7 C20 123.67(12) . . ?
C4 C3 C2 119.09(12) . . ?
C4 C3 C17 116.86(12) . . ?
C2 C3 C17 124.05(12) . . ?
C5 C6 C7 121.68(13) . . ?
C5 C6 H6 119.2 . . ?
C7 C6 H6 119.2 . . ?
N8 C9 C13 111.55(11) . . ?
N8 C9 C15 114.45(11) . . ?
C13 C9 C15 106.46(12) . . ?
N8 C9 C10 101.42(10) . . ?
C13 C9 C10 111.99(12) . . ?
C15 C9 C10 111.09(11) . . ?
C5 C4 C3 122.01(13) . . ?
C5 C4 H4 119.0 . . ?
C3 C4 H4 119.0 . . ?
C17 C19 H19A 109.5 . . ?
C17 C19 H19B 109.5 . . ?
H19A C19 H19B 109.5 . . ?
C17 C19 H19C 109.5 . . ?
H19A C19 H19C 109.5 . . ?
H19B C19 H19C 109.5 . . ?
C3 C17 C19 112.11(12) . . ?
C3 C17 C18 110.91(11) . . ?
C19 C17 C18 109.83(12) . . ?
C3 C17 H17 107.9 . . ?
C19 C17 H17 107.9 . . ?
C18 C17 H17 107.9 . . ?
C9 C13 H13A 109.5 . . ?
C9 C13 H13B 109.5 . . ?
H13A C13 H13B 109.5 . . ?
C9 C13 H13C 109.5 . . ?
H13A C13 H13C 109.5 . . ?
H13B C13 H13C 109.5 . . ?
C9 C10 C23 107.45(11) . . ?
C9 C10 H10A 110.2 . . ?
C23 C10 H10A 110.2 . . ?
C9 C10 H10B 110.2 . . ?
C23 C10 H10B 110.2 . . ?
H10A C10 H10B 108.5 . . ?
C4 C5 C6 118.99(13) . . ?
C4 C5 H5 120.5 . . ?
C6 C5 H5 120.5 . . ?
C9 C15 H15A 109.5 . . ?
C9 C15 H15B 109.5 . . ?
H15A C15 H15B 109.5 . . ?
C9 C15 H15C 109.5 . . ?
H15A C15 H15C 109.5 . . ?
H15B C15 H15C 109.5 . . ?
C14 C23 C16 109.27(12) . . ?
C14 C23 C1 112.34(12) . . ?
C16 C23 C1 112.79(12) . . ?
C14 C23 C10 110.98(12) . . ?
C16 C23 C10 111.52(12) . . ?
C1 C23 C10 99.70(10) . . ?
C14 C23 C11 128.9(11) . . ?
C16 C23 C11 83.5(12) . . ?
C10 C23 C11 109.0(11) . . ?
C7 C20 C22 113.00(12) . . ?
C7 C20 C21 110.84(13) . . ?
C22 C20 C21 108.42(12) . . ?
C7 C20 H20 108.1 . . ?
C22 C20 H20 108.1 . . ?
C21 C20 H20 108.1 . . ?
C23 C16 H16A 109.5 . . ?
C23 C16 H16B 109.5 . . ?
H16A C16 H16B 109.5 . . ?
C23 C16 H16C 109.5 . . ?
H16A C16 H16C 109.5 . . ?
H16B C16 H16C 109.5 . . ?
C17 C18 H18A 109.5 . . ?
C17 C18 H18B 109.5 . . ?
H18A C18 H18B 109.5 . . ?
C17 C18 H18C 109.5 . . ?
H18A C18 H18C 109.5 . . ?
H18B C18 H18C 109.5 . . ?
C20 C22 H22A 109.5 . . ?
C20 C22 H22B 109.5 . . ?
H22A C22 H22B 109.5 . . ?
C20 C22 H22C 109.5 . . ?
H22A C22 H22C 109.5 . . ?
H22B C22 H22C 109.5 . . ?
C20 C21 H21A 109.5 . . ?
C20 C21 H21B 109.5 . . ?
H21A C21 H21B 109.5 . . ?
C20 C21 H21C 109.5 . . ?
H21A C21 H21C 109.5 . . ?
H21B C21 H21C 109.5 . . ?
C23 C14 H14A 109.5 . . ?
C23 C14 H14B 109.5 . . ?
H14A C14 H14B 109.5 . . ?
C23 C14 H14C 109.5 . . ?
H14A C14 H14C 109.5 . . ?
H14B C14 H14C 109.5 . . ?

loop_
_geom_bond_atom_site_label_1
_geom_bond_atom_site_label_2
_geom_bond_distance
_geom_bond_site_symmetry_2
_geom_bond_publ_flag
Ga1 C1 2.0094(14) 3_656 ?
Ga1 C1 2.0094(14) . ?
Ga1 H1A 1.40(3) . ?
C1 N8 1.4711(16) . ?
C1 C23 1.5446(18) . ?
C1 H21 0.978(17) . ?
Ga11 C11 1.91(3) . ?
Ga11 C11 1.91(3) 3_656 ?
Ga11 H1B 1.40(3) . ?
C11 N8 1.45(3) . ?
C11 C23 1.64(3) . ?
C11 H12B 1.0000 . ?
N8 C2 1.4388(16) . ?
N8 C9 1.5003(16) . ?
C2 C7 1.4199(19) . ?
C2 C3 1.4214(18) . ?
C7 C6 1.4000(19) . ?
C7 C20 1.5206(18) . ?
C3 C4 1.3956(19) . ?
C3 C17 1.5273(19) . ?
C6 C5 1.383(2) . ?
C6 H6 0.9500 . ?
C9 C13 1.5281(19) . ?
C9 C15 1.5309(19) . ?
C9 C10 1.5429(19) . ?
C4 C5 1.383(2) . ?
C4 H4 0.9500 . ?
C19 C17 1.533(2) . ?
C19 H19A 0.9800 . ?
C19 H19B 0.9800 . ?
C19 H19C 0.9800 . ?
C17 C18 1.537(2) . ?
C17 H17 1.0000 . ?
C13 H13A 0.9800 . ?
C13 H13B 0.9800 . ?
C13 H13C 0.9800 . ?
C10 C23 1.5446(19) . ?
C10 H10A 0.9900 . ?
C10 H10B 0.9900 . ?
C5 H5 0.9500 . ?
C15 H15A 0.9800 . ?
C15 H15B 0.9800 . ?
C15 H15C 0.9800 . ?
C23 C14 1.526(2) . ?
C23 C16 1.530(2) . ?
C20 C22 1.531(2) . ?
C20 C21 1.540(2) . ?
C20 H20 1.0000 . ?
C16 H16A 0.9800 . ?
C16 H16B 0.9800 . ?
C16 H16C 0.9800 . ?
C18 H18A 0.9800 . ?
C18 H18B 0.9800 . ?
C18 H18C 0.9800 . ?
C22 H22A 0.9800 . ?
C22 H22B 0.9800 . ?
C22 H22C 0.9800 . ?
C21 H21A 0.9800 . ?
C21 H21B 0.9800 . ?
C21 H21C 0.9800 . ?
C14 H14A 0.9800 . ?
C14 H14B 0.9800 . ?
C14 H14C 0.9800 . ?

loop_
_geom_torsion_atom_site_label_1
_geom_torsion_atom_site_label_2
_geom_torsion_atom_site_label_3
_geom_torsion_atom_site_label_4
_geom_torsion
_geom_torsion_site_symmetry_1
_geom_torsion_site_symmetry_2
_geom_torsion_site_symmetry_3
_geom_torsion_site_symmetry_4
_geom_torsion_publ_flag
C23 C11 N8 C2 -167.3(7) . . . . ?
Ga11 C11 N8 C2 -42(2) . . . . ?
C23 C11 N8 C9 19(2) . . . . ?
Ga11 C11 N8 C9 143.5(12) . . . . ?
C23 C1 N8 C2 173.07(11) . . . . ?
Ga1 C1 N8 C2 49.21(13) . . . . ?
C23 C1 N8 C9 -34.15(13) . . . . ?
Ga1 C1 N8 C9 -158.02(8) . . . . ?
C11 N8 C2 C7 -77.6(15) . . . . ?
C1 N8 C2 C7 -114.40(14) . . . . ?
C9 N8 C2 C7 96.25(15) . . . . ?
C11 N8 C2 C3 99.8(15) . . . . ?
C1 N8 C2 C3 63.01(17) . . . . ?
C9 N8 C2 C3 -86.34(16) . . . . ?
C3 C2 C7 C6 -0.51(19) . . . . ?
N8 C2 C7 C6 176.98(12) . . . . ?
C3 C2 C7 C20 178.37(13) . . . . ?
N8 C2 C7 C20 -4.1(2) . . . . ?
C7 C2 C3 C4 0.70(19) . . . . ?
N8 C2 C3 C4 -176.72(12) . . . . ?
C7 C2 C3 C17 179.87(12) . . . . ?
N8 C2 C3 C17 2.5(2) . . . . ?
C2 C7 C6 C5 -0.1(2) . . . . ?
C20 C7 C6 C5 -179.06(13) . . . . ?
C2 N8 C9 C13 -78.13(15) . . . . ?
C11 N8 C9 C13 95.6(16) . . . . ?
C1 N8 C9 C13 130.47(12) . . . . ?
C2 N8 C9 C15 42.81(17) . . . . ?
C11 N8 C9 C15 -143.5(16) . . . . ?
C1 N8 C9 C15 -108.58(13) . . . . ?
C2 N8 C9 C10 162.49(12) . . . . ?
C11 N8 C9 C10 -23.8(16) . . . . ?
C1 N8 C9 C10 11.09(13) . . . . ?
C2 C3 C4 C5 -0.3(2) . . . . ?
C17 C3 C4 C5 -179.51(13) . . . . ?
C4 C3 C17 C19 -55.66(16) . . . . ?
C2 C3 C17 C19 125.14(14) . . . . ?
C4 C3 C17 C18 67.51(16) . . . . ?
C2 C3 C17 C18 -111.68(15) . . . . ?
N8 C9 C10 C23 16.74(14) . . . . ?
C13 C9 C10 C23 -102.33(13) . . . . ?
C15 C9 C10 C23 138.77(12) . . . . ?
C3 C4 C5 C6 -0.3(2) . . . . ?
C7 C6 C5 C4 0.5(2) . . . . ?
N8 C1 C23 C14 158.96(12) . . . . ?
Ga1 C1 C23 C14 -82.59(14) . . . . ?
N8 C1 C23 C16 -77.01(13) . . . . ?
Ga1 C1 C23 C16 41.44(14) . . . . ?
N8 C1 C23 C10 41.39(12) . . . . ?
Ga1 C1 C23 C10 159.84(9) . . . . ?
C9 C10 C23 C14 -154.99(12) . . . . ?
C9 C10 C23 C16 82.93(14) . . . . ?
C9 C10 C23 C1 -36.40(14) . . . . ?
C9 C10 C23 C11 -7.4(13) . . . . ?
N8 C11 C23 C14 134.4(10) . . . . ?
Ga11 C11 C23 C14 10(3) . . . . ?
N8 C11 C23 C16 -116.0(16) . . . . ?
Ga11 C11 C23 C16 119.5(18) . . . . ?
N8 C11 C23 C10 -5.5(19) . . . . ?
Ga11 C11 C23 C10 -129.9(14) . . . . ?
C6 C7 C20 C22 -59.97(17) . . . . ?
C2 C7 C20 C22 121.13(14) . . . . ?
C6 C7 C20 C21 61.96(16) . . . . ?
C2 C7 C20 C21 -116.94(14) . . . . ?
